data_1522962
loop_
_publ_author_name
'Subrahmanyam, A.V.'
'Schubert, K.'

_publ_section_title
;
 Ueber die Mischung P Zn - Pd Ga
;
_journal_name_full 'Journal of the Less-Common Metals'
_journal_page_first 199
_journal_page_last 206
_journal_volume 32
_journal_year 1973
_chemical_formula_sum 'Ga4 Pd7 Zn3'
_space_group_IT_number 146
_symmetry_space_group_name_Hall 'R 3'
_symmetry_space_group_name_H-M 'R 3 :H'
_cell_angle_alpha 90
_cell_angle_beta 90
_cell_angle_gamma 120
_cell_formula_units_Z 3
_cell_length_a 11.531
_cell_length_b 11.531
_cell_length_c 5.249
_cell_volume 604.423
_citation_journal_id_ASTM JCOMAH
_cod_data_source_file Subrahmanyam_JCOMAH_1973_306.cif
_cod_data_source_block Ga4Pd7Zn3
_cod_original_cell_volume 604.4233
_cod_database_code 1522962

loop_
_symmetry_equiv_pos_as_xyz
x,y,z
-y,x-y,z
-x+y,-x,z
x+2/3,y+1/3,z+1/3
-y+2/3,x-y+1/3,z+1/3
-x+y+2/3,-x+1/3,z+1/3
x+1/3,y+2/3,z+2/3
-y+1/3,x-y+2/3,z+2/3
-x+y+1/3,-x+2/3,z+2/3

loop_
_atom_site_label
_atom_site_type_symbol
_atom_site_fract_x
_atom_site_fract_y
_atom_site_fract_z
_atom_site_occupancy
_atom_site_U_iso_or_equiv
Pd1 Pd 0 0 0.54 1 0.0
Ga2 Ga 0.469 0.119 0.998 1 0.0
Ga1 Ga 0 0 0.056 1 0.0
Pd2 Pd 0.694 0.129 0.157 1 0.0
Zn1 Zn 0.87 0.572 0.669 1 0.0
Pd3 Pd 0.305 0.857 0.831 1 0.0
